data_7221155
loop_
_publ_author_name
'Hasegawa, Tsukasa'
'Ashizawa, Minoru'
'Matsumoto, Hidetoshi'

_publ_section_title
;
 Design and Structure-Property Relationship of Benzothienoisoindigo in
 Organic Field Effect Transistors
;
_journal_name_full 'RSC Adv.'
_journal_paper_doi 10.1039/C5RA07660A
_journal_year 2015
_chemical_formula_moiety 'C32 H34 N2 O2 S2'
_chemical_formula_sum 'C32 H34 N2 O2 S2'
_chemical_formula_weight 542.75
_space_group_IT_number 2
_symmetry_cell_setting triclinic
_symmetry_Int_Tables_number 2
_symmetry_space_group_name_Hall '-P 1'
_symmetry_space_group_name_H-M 'P -1'
_atom_sites_solution_hydrogens geom
_atom_sites_solution_primary direct
_atom_sites_solution_secondary difmap
_audit_update_record
;
2015-04-27 deposited with the CCDC.
2015-07-09 downloaded from the CCDC.
;
_cell_angle_alpha 79.8632(10)
_cell_angle_beta 87.7600(12)
_cell_angle_gamma 86.0505(10)
_cell_formula_units_Z 1
_cell_length_a 5.05526(9)
_cell_length_b 8.31652(15)
_cell_length_c 16.4731(3)
_cell_measurement_reflns_used 5442
_cell_measurement_temperature 173
_cell_measurement_theta_max 68.17
_cell_measurement_theta_min 5.42
_cell_volume 679.88(2)
_computing_cell_refinement 'RAPID AUTO'
_computing_data_collection 'RAPID AUTO (Rigaku, ????)'
_computing_data_reduction 'RAPID AUTO'
_computing_molecular_graphics 'CrystalStructure 4.0'
_computing_publication_material 'CrystalStructure 4.0 (Rigaku, 2010)'
_computing_structure_refinement 'SHELXL97 (Sheldrick, 2008)'
_computing_structure_solution 'Il Milione (Burla, et al., 2007)'
_diffrn_ambient_temperature 173
_diffrn_detector_area_resol_mean 10.000
_diffrn_measured_fraction_theta_full 0.986
_diffrn_measured_fraction_theta_max 0.986
_diffrn_measurement_device_type 'Rigaku R-AXIS RAPID'
_diffrn_measurement_method \w
_diffrn_radiation_type 'Cu K\a'
_diffrn_radiation_wavelength 1.54187
_diffrn_reflns_av_R_equivalents 0.0512
_diffrn_reflns_limit_h_max 5
_diffrn_reflns_limit_h_min -5
_diffrn_reflns_limit_k_max 9
_diffrn_reflns_limit_k_min -9
_diffrn_reflns_limit_l_max 19
_diffrn_reflns_limit_l_min -19
_diffrn_reflns_number 7927
_diffrn_reflns_theta_full 68.16
_diffrn_reflns_theta_max 68.17
_diffrn_standards_number 0
_exptl_absorpt_coefficient_mu 2.028
_exptl_absorpt_correction_type none
_exptl_crystal_colour unknown
_exptl_crystal_density_diffrn 1.326
_exptl_crystal_density_method 'not measured'
_exptl_crystal_description unknown
_exptl_crystal_F_000 288.00
_exptl_crystal_size_max 0.100
_exptl_crystal_size_mid 0.100
_exptl_crystal_size_min 0.100
_refine_diff_density_max 0.410
_refine_diff_density_min -0.240
_refine_ls_extinction_method none
_refine_ls_goodness_of_fit_ref 1.137
_refine_ls_hydrogen_treatment constr
_refine_ls_number_parameters 172
_refine_ls_number_reflns 2436
_refine_ls_number_restraints 0
_refine_ls_R_factor_gt 0.0475
_refine_ls_shift/su_max 0.001
_refine_ls_structure_factor_coef Fsqd
_refine_ls_weighting_details 'w = 1/[\s^2^(Fo^2^)+(0.0799P)^2^+0.0000P] where P=(Fo^2^+2Fc^2^)/3'
_refine_ls_weighting_scheme calc
_refine_ls_wR_factor_ref 0.1455
_reflns_number_gt 1900
_reflns_number_total 2436
_reflns_threshold_expression F^2^>2.0\s(F^2^)
_cod_data_source_file c5ra07660a2.cif
_cod_data_source_block 3
_cod_original_cell_volume 679.88(3)
_cod_database_code 7221155

loop_
_symmetry_equiv_pos_site_id
_symmetry_equiv_pos_as_xyz
1 +X,+Y,+Z
2 -X,-Y,-Z

loop_
_atom_site_label
_atom_site_type_symbol
_atom_site_fract_x
_atom_site_fract_y
_atom_site_fract_z
_atom_site_U_iso_or_equiv
_atom_site_adp_type
_atom_site_occupancy
_atom_site_symmetry_multiplicity
_atom_site_calc_flag
_atom_site_refinement_flags
S1 S 0.10362(12) 0.72762(6) 0.96276(3) 0.0288(3) Uani 1.0 2 d .
O1 O 0.5246(4) 1.29697(18) 0.91145(9) 0.0326(5) Uani 1.0 2 d .
N1 N 0.2148(4) 1.1678(3) 0.85148(12) 0.0279(5) Uani 1.0 2 d .
C1 C -0.1019(5) 0.7731(3) 0.87842(14) 0.0281(6) Uani 1.0 2 d .
C2 C -0.2823(5) 0.6685(3) 0.85642(15) 0.0302(6) Uani 1.0 2 d .
C3 C -0.4278(6) 0.7212(3) 0.78740(16) 0.0362(7) Uani 1.0 2 d .
C4 C -0.4022(5) 0.8768(3) 0.73872(15) 0.0366(7) Uani 1.0 2 d .
C5 C -0.2304(5) 0.9826(3) 0.76100(15) 0.0331(6) Uani 1.0 2 d .
C6 C -0.0779(5) 0.9327(3) 0.83164(14) 0.0266(6) Uani 1.0 2 d .
C7 C 0.1108(5) 1.0126(3) 0.86968(14) 0.0264(6) Uani 1.0 2 d .
C8 C 0.2263(5) 0.9208(3) 0.93832(14) 0.0262(6) Uani 1.0 2 d .
C9 C 0.4162(5) 1.0156(3) 0.96782(13) 0.0247(6) Uani 1.0 2 d .
C10 C 0.3995(5) 1.1772(3) 0.90910(14) 0.0250(6) Uani 1.0 2 d .
C11 C 0.0987(5) 1.3142(3) 0.79948(14) 0.0292(6) Uani 1.0 2 d .
C12 C 0.2278(5) 1.3539(3) 0.71403(14) 0.0324(6) Uani 1.0 2 d .
C13 C 0.0957(5) 1.5089(3) 0.66505(14) 0.0344(6) Uani 1.0 2 d .
C14 C 0.2430(6) 1.5790(3) 0.58671(15) 0.0381(7) Uani 1.0 2 d .
C15 C 0.1209(6) 1.7405(4) 0.54274(16) 0.0469(8) Uani 1.0 2 d .
C16 C 0.2678(7) 1.8130(4) 0.46464(17) 0.0649(10) Uani 1.0 2 d .
H1 H -0.3027 0.5656 0.8880 0.0363 Uiso 1.0 2 calc R
H2 H -0.5471 0.6523 0.7722 0.0434 Uiso 1.0 2 calc R
H3 H -0.5011 0.9083 0.6915 0.0439 Uiso 1.0 2 calc R
H4 H -0.2157 1.0861 0.7295 0.0397 Uiso 1.0 2 calc R
H5A H 0.1110 1.4069 0.8273 0.0351 Uiso 1.0 2 calc R
H6B H -0.0881 1.3002 0.7935 0.0351 Uiso 1.0 2 calc R
H7A H 0.2129 1.2633 0.6849 0.0389 Uiso 1.0 2 calc R
H8B H 0.4148 1.3686 0.7191 0.0389 Uiso 1.0 2 calc R
H9B H -0.0805 1.4853 0.6510 0.0413 Uiso 1.0 2 calc R
H10A H 0.0752 1.5914 0.7001 0.0413 Uiso 1.0 2 calc R
H11A H 0.2498 1.5005 0.5494 0.0457 Uiso 1.0 2 calc R
H12B H 0.4240 1.5940 0.5999 0.0457 Uiso 1.0 2 calc R
H13B H -0.0595 1.7250 0.5292 0.0563 Uiso 1.0 2 calc R
H14A H 0.1123 1.8184 0.5803 0.0563 Uiso 1.0 2 calc R
H15B H 0.2744 1.7380 0.4264 0.0779 Uiso 1.0 2 calc R
H16C H 0.4450 1.8327 0.4775 0.0779 Uiso 1.0 2 calc R
H17A H 0.1773 1.9143 0.4404 0.0779 Uiso 1.0 2 calc R

loop_
_atom_site_aniso_label
_atom_site_aniso_U_11
_atom_site_aniso_U_22
_atom_site_aniso_U_33
_atom_site_aniso_U_12
_atom_site_aniso_U_13
_atom_site_aniso_U_23
S1 0.0365(5) 0.0177(4) 0.0319(4) -0.0066(3) 0.0018(3) -0.0019(3)
O1 0.0398(11) 0.0196(9) 0.0368(10) -0.0083(8) -0.0005(8) 0.0014(7)
N1 0.0367(13) 0.0176(10) 0.0283(11) -0.0050(9) -0.0013(9) 0.0004(8)
C1 0.0369(15) 0.0211(12) 0.0270(13) -0.0024(10) 0.0080(11) -0.0075(10)
C2 0.0353(15) 0.0219(13) 0.0350(14) -0.0044(11) 0.0077(11) -0.0098(11)
C3 0.0372(16) 0.0331(14) 0.0423(16) -0.0090(12) 0.0019(12) -0.0161(12)
C4 0.0400(17) 0.0355(14) 0.0346(15) -0.0022(12) -0.0053(12) -0.0061(11)
C5 0.0401(17) 0.0280(14) 0.0301(14) -0.0040(12) 0.0008(12) -0.0019(11)
C6 0.0300(14) 0.0238(12) 0.0271(13) -0.0047(10) 0.0059(11) -0.0073(10)
C7 0.0334(15) 0.0195(12) 0.0261(12) -0.0039(10) 0.0041(11) -0.0037(9)
C8 0.0333(15) 0.0184(12) 0.0262(12) -0.0041(10) 0.0027(11) -0.0019(9)
C9 0.0290(15) 0.0196(12) 0.0256(12) -0.0035(10) 0.0066(10) -0.0052(10)
C10 0.0291(14) 0.0164(12) 0.0282(13) -0.0004(10) 0.0041(10) -0.0019(10)
C11 0.0335(15) 0.0196(12) 0.0326(14) -0.0015(10) -0.0013(11) 0.0013(10)
C12 0.0394(16) 0.0243(13) 0.0316(14) -0.0019(11) -0.0008(12) 0.0005(10)
C13 0.0376(16) 0.0285(13) 0.0343(15) -0.0017(12) -0.0039(12) 0.0028(11)
C14 0.0447(17) 0.0308(14) 0.0349(15) 0.0027(12) -0.0006(12) 0.0023(11)
C15 0.060(2) 0.0365(16) 0.0387(16) 0.0075(14) -0.0019(14) 0.0046(12)
C16 0.093(3) 0.0441(19) 0.0454(19) 0.0138(18) 0.0077(19) 0.0157(14)

loop_
_atom_type_symbol
_atom_type_description
_atom_type_scat_dispersion_real
_atom_type_scat_dispersion_imag
_atom_type_scat_source
C C 0.0181 0.0091
;
International Tables for Crystallography
(1992, Vol. C, Tables 4.2.6.8 and 6.1.1.4)
;
H H 0.0000 0.0000
;
International Tables for Crystallography
(1992, Vol. C, Table 6.1.1.4)
;
O O 0.0492 0.0322
;
International Tables for Crystallography
(1992, Vol. C, Tables 4.2.6.8 and 6.1.1.4)
;
N N 0.0311 0.0180
;
International Tables for Crystallography
(1992, Vol. C, Tables 4.2.6.8 and 6.1.1.4)
;
S S 0.3331 0.5567
;
International Tables for Crystallography
(1992, Vol. C, Tables 4.2.6.8 and 6.1.1.4)
;

loop_
_geom_angle_atom_site_label_1
_geom_angle_atom_site_label_2
_geom_angle_atom_site_label_3
_geom_angle
_geom_angle_publ_flag
_geom_angle_site_symmetry_1
_geom_angle_site_symmetry_3
C1 S1 C8 90.25(12) yes . .
C7 N1 C10 108.52(18) yes . .
C7 N1 C11 127.2(2) yes . .
C10 N1 C11 121.65(19) yes . .
S1 C1 C2 125.41(17) yes . .
S1 C1 C6 113.92(19) yes . .
C2 C1 C6 120.7(3) yes . .
C1 C2 C3 118.5(2) yes . .
C2 C3 C4 121.9(3) yes . .
C3 C4 C5 120.1(3) yes . .
C4 C5 C6 119.5(2) yes . .
C1 C6 C5 119.2(3) yes . .
C1 C6 C7 108.4(2) yes . .
C5 C6 C7 132.4(2) yes . .
N1 C7 C6 134.0(2) yes . .
N1 C7 C8 110.6(3) yes . .
C6 C7 C8 115.4(2) yes . .
S1 C8 C7 112.04(19) yes . .
S1 C8 C9 139.19(17) yes . .
C7 C8 C9 108.77(19) yes . .
C8 C9 C9 133.08(19) yes . 2_677
C8 C9 C10 104.32(18) yes . .
C9 C9 C10 122.6(2) yes 2_677 .
O1 C10 N1 125.06(19) yes . .
O1 C10 C9 127.1(2) yes . .
N1 C10 C9 107.79(19) yes . .
N1 C11 C12 114.61(19) yes . .
C11 C12 C13 110.7(2) yes . .
C12 C13 C14 115.0(2) yes . .
C13 C14 C15 114.1(3) yes . .
C14 C15 C16 114.7(3) yes . .

loop_
_geom_bond_atom_site_label_1
_geom_bond_atom_site_label_2
_geom_bond_distance
_geom_bond_publ_flag
_geom_bond_site_symmetry_2
S1 C1 1.740(3) yes .
S1 C8 1.737(3) yes .
O1 C10 1.223(3) yes .
N1 C7 1.406(3) yes .
N1 C10 1.373(4) yes .
N1 C11 1.461(3) yes .
C1 C2 1.402(4) yes .
C1 C6 1.423(3) yes .
C2 C3 1.368(4) yes .
C3 C4 1.408(4) yes .
C4 C5 1.381(4) yes .
C5 C6 1.406(4) yes .
C6 C7 1.423(4) yes .
C7 C8 1.374(3) yes .
C8 C9 1.434(4) yes .
C9 C9 1.361(3) yes 2_677
C9 C10 1.510(3) yes .
C11 C12 1.520(4) yes .
C12 C13 1.521(3) yes .
C13 C14 1.510(4) yes .
C14 C15 1.513(4) yes .
C15 C16 1.511(4) yes .
